data_4088467
loop_
_publ_author_name
'Stienen, Christian'
'Gondzik, Sebastian'
'Gehlhaar, Alexander'
'Haack, Rebekka'
'W\"olper, Christoph'
'Jansen, Georg'
'Schulz, Stephan'

_publ_contact_author
;
         Prof. Dr. Schulz, Stephan
         Fachbereich Chemie der
         Universit\"at Duisburg-Essen
         Campus Essen, Universit\"atsstr. 7
         D-45141 Essen, Germany
;
_publ_section_title
;
 (MeZn)2(\m-\h2:\h2-N6Ph2): A Powerful Starting Reagent for the Synthesis
 of Metal Hexazene Complexes
;
_journal_issue 7
_journal_name_full Organometallics
_journal_page_first 1022
_journal_paper_doi 10.1021/acs.organomet.6b00116
_journal_volume 35
_journal_year 2016
_chemical_formula_sum 'C82 H102 F2 N10 Zn2'
_chemical_formula_weight 1396.47
_space_group_crystal_system triclinic
_space_group_IT_number 2
_space_group_name_Hall '-P 1'
_space_group_name_H-M_alt 'P -1'
_atom_sites_solution_hydrogens geom
_atom_sites_solution_primary direct
_atom_sites_solution_secondary difmap
_audit_creation_method SHELXL-2014/7
_cell_angle_alpha 89.189(4)
_cell_angle_beta 69.254(4)
_cell_angle_gamma 87.869(4)
_cell_formula_units_Z 1
_cell_length_a 12.2847(7)
_cell_length_b 12.5106(7)
_cell_length_c 13.2016(8)
_cell_measurement_reflns_used 2967
_cell_measurement_temperature 100(1)
_cell_measurement_theta_max 23.45
_cell_measurement_theta_min 2.45
_cell_volume 1896.1(2)
_computing_cell_refinement 'BRUKER D8 KAPPA APEX 2 (3.0-2009)'
_computing_data_collection 'BRUKER D8 KAPPA APEX 2 (3.0-2009)'
_computing_data_reduction 'BRUKER D8 KAPPA APEX 2 (3.0-2009)'
_computing_molecular_graphics 'BRUKER AXS SHELXTL (c) 2008 / Vers. 2008/4'
_computing_publication_material 'BRUKER AXS SHELXTL (c) 2008 / Vers. 2008/4'
_computing_structure_refinement 'SHELXL-2014/7 (Sheldrick, 2014)'
_computing_structure_solution 'BRUKER D8 KAPPA APEX 2 (3.0-2009)'
_diffrn_ambient_temperature 100(1)
_diffrn_detector_area_resol_mean 512
_diffrn_measured_fraction_theta_full 0.999
_diffrn_measured_fraction_theta_max 0.997
_diffrn_measurement_device_type
; 
 Bruker D8 KAPPA series II with APEX II area detector system
;
_diffrn_measurement_method
;
 Data collection strategy APEX 2/COSMO
;
_diffrn_radiation_monochromator 'Triumph Goebel mirror'
_diffrn_radiation_source 'fine-focus sealed tube'
_diffrn_radiation_type MoK\a
_diffrn_radiation_wavelength 0.71073
_diffrn_reflns_av_R_equivalents 0.0855
_diffrn_reflns_av_unetI/netI 0.1297
_diffrn_reflns_Laue_measured_fraction_full 0.999
_diffrn_reflns_Laue_measured_fraction_max 0.997
_diffrn_reflns_limit_h_max 17
_diffrn_reflns_limit_h_min -17
_diffrn_reflns_limit_k_max 17
_diffrn_reflns_limit_k_min -17
_diffrn_reflns_limit_l_max 18
_diffrn_reflns_limit_l_min -17
_diffrn_reflns_number 31008
_diffrn_reflns_point_group_measured_fraction_full 0.999
_diffrn_reflns_point_group_measured_fraction_max 0.997
_diffrn_reflns_theta_full 25.242
_diffrn_reflns_theta_max 30.032
_diffrn_reflns_theta_min 1.629
_exptl_absorpt_coefficient_mu 0.687
_exptl_absorpt_correction_T_max 0.75
_exptl_absorpt_correction_T_min 0.67
_exptl_absorpt_correction_type multi-scan
_exptl_absorpt_process_details
; 
 BRUKER AXS SMART APEX 2 Vers. 3.0-2009
 R.H. Blessing, Acta Cryst. (1995) A51 33-38 
;
_exptl_crystal_colour orange
_exptl_crystal_density_diffrn 1.223
_exptl_crystal_description block
_exptl_crystal_F_000 742
_exptl_crystal_size_max 0.300
_exptl_crystal_size_mid 0.290
_exptl_crystal_size_min 0.280
_refine_diff_density_max 0.576
_refine_diff_density_min -0.647
_refine_diff_density_rms 0.140
_refine_ls_extinction_method none
_refine_ls_goodness_of_fit_ref 1.015
_refine_ls_hydrogen_treatment constr
_refine_ls_matrix_type full
_refine_ls_number_parameters 459
_refine_ls_number_reflns 11069
_refine_ls_number_restraints 12
_refine_ls_restrained_S_all 1.017
_refine_ls_R_factor_all 0.1257
_refine_ls_R_factor_gt 0.0576
_refine_ls_shift/su_max 0.004
_refine_ls_shift/su_mean 0.000
_refine_ls_structure_factor_coef Fsqd
_refine_ls_weighting_details 'w=1/[\s^2^(Fo^2^)+(0.0591P)^2^] where P=(Fo^2^+2Fc^2^)/3'
_refine_ls_weighting_scheme calc
_refine_ls_wR_factor_gt 0.1119
_refine_ls_wR_factor_ref 0.1389
_reflns_Friedel_coverage 0.000
_reflns_number_gt 6634
_reflns_number_total 11069
_reflns_threshold_expression 'I > 2\s(I)'
_cod_data_source_file om6b00116_si_002.cif
_cod_data_source_block cs_006dm
_cod_database_code 4088467
_shelx_shelxl_version_number 2014/7
_shelx_space_group_comment
;
The symmetry employed for this shelxl refinement is uniquely defined
by the following loop, which should always be used as a source of
symmetry information in preference to the above space-group names.
They are only intended as comments.
;
_shelx_estimated_absorpt_t_min 0.820
_shelx_estimated_absorpt_t_max 0.831

loop_
_space_group_symop_operation_xyz
'x, y, z'
'-x, -y, -z'

loop_
_atom_site_label
_atom_site_type_symbol
_atom_site_fract_x
_atom_site_fract_y
_atom_site_fract_z
_atom_site_U_iso_or_equiv
_atom_site_adp_type
_atom_site_occupancy
_atom_site_site_symmetry_order
_atom_site_calc_flag
_atom_site_refinement_flags_posn
_atom_site_refinement_flags_adp
_atom_site_refinement_flags_occupancy
_atom_site_disorder_assembly
_atom_site_disorder_group
Zn1 Zn 0.02056(3) 0.03927(2) 0.31985(3) 0.01473(10) Uani 1 1 d . . . . .
F1 F 0.4639(3) 0.3986(3) 0.3685(3) 0.0454(11) Uani 0.602(3) 1 d D . P A 2
F1A F 0.8199(19) 0.4847(18) 0.067(2) 0.096(7) Uiso 0.141(3) 1 d D . P B 2
F1B F 0.689(3) 0.574(2) -0.027(2) 0.073(10) Uiso 0.082(3) 1 d D . P C 2
F1C F 0.3674(10) 0.5038(9) 0.2631(10) 0.037(3) Uiso 0.174(3) 1 d D . P D 2
N1 N 0.15573(19) 0.00897(17) 0.18843(18) 0.0150(5) Uani 1 1 d . . . . .
N2 N -0.05457(19) 0.15522(16) 0.26420(18) 0.0144(5) Uani 1 1 d . . . . .
N3 N -0.0791(2) -0.08642(17) 0.39352(19) 0.0163(5) Uani 1 1 d . . . . .
N4 N -0.08624(19) -0.10423(17) 0.49386(19) 0.0158(5) Uani 1 1 d . . . . .
N5 N -0.0306(2) -0.04049(17) 0.53413(19) 0.0159(5) Uani 1 1 d . . . . .
C1 C 0.1459(2) 0.0325(2) 0.0938(2) 0.0155(6) Uani 1 1 d . . . . .
C2 C 0.0516(2) 0.0931(2) 0.0821(2) 0.0167(6) Uani 1 1 d . . . . .
H2 H 0.0456 0.0910 0.0123 0.020 Uiso 1 1 calc R U . . .
C3 C -0.0347(2) 0.1562(2) 0.1592(2) 0.0156(6) Uani 1 1 d . . . . .
C4 C 0.2411(3) -0.0027(2) -0.0104(2) 0.0216(7) Uani 1 1 d . . . . .
H4A H 0.2092 -0.0046 -0.0687 0.032 Uiso 1 1 calc R U . . .
H4B H 0.2712 -0.0742 -0.0006 0.032 Uiso 1 1 calc R U . . .
H4C H 0.3043 0.0478 -0.0293 0.032 Uiso 1 1 calc R U . . .
C5 C -0.1075(3) 0.2295(2) 0.1137(3) 0.0238(7) Uani 1 1 d . . . . .
H5A H -0.0814 0.2204 0.0350 0.036 Uiso 1 1 calc R U . . .
H5B H -0.0985 0.3040 0.1305 0.036 Uiso 1 1 calc R U . . .
H5C H -0.1896 0.2115 0.1463 0.036 Uiso 1 1 calc R U . . .
C6 C 0.2637(2) -0.0377(2) 0.1931(2) 0.0155(6) Uani 1 1 d . . . . .
C7 C 0.2676(3) -0.1475(2) 0.2194(2) 0.0193(6) Uani 1 1 d . . . . .
C8 C 0.3703(3) -0.1880(2) 0.2312(2) 0.0221(7) Uani 1 1 d . . . . .
H8 H 0.3748 -0.2611 0.2504 0.027 Uiso 1 1 calc R U . . .
C9 C 0.4639(3) -0.1264(2) 0.2161(2) 0.0231(7) Uani 1 1 d . . . . .
H9 H 0.5326 -0.1569 0.2237 0.028 Uiso 1 1 calc R U . . .
C10 C 0.4586(3) -0.0187(2) 0.1896(2) 0.0210(6) Uani 1 1 d . . . . .
H10 H 0.5241 0.0240 0.1788 0.025 Uiso 1 1 calc R U . . .
C11 C 0.3581(2) 0.0274(2) 0.1786(2) 0.0173(6) Uani 1 1 d . . . . .
C12 C 0.3529(3) 0.1473(2) 0.1580(2) 0.0207(6) Uani 1 1 d . . . . .
H12 H 0.2903 0.1625 0.1273 0.025 Uiso 1 1 calc R U . . .
C13 C 0.3189(3) 0.2059(2) 0.2670(3) 0.0306(8) Uani 1 1 d . . . . .
H13A H 0.3146 0.2832 0.2550 0.046 Uiso 1 1 calc R U . . .
H13B H 0.3775 0.1896 0.3001 0.046 Uiso 1 1 calc R U . . .
H13C H 0.2428 0.1824 0.3154 0.046 Uiso 1 1 calc R U . . .
C14 C 0.4661(3) 0.1900(3) 0.0793(3) 0.0305(8) Uani 1 1 d . . . . .
H14A H 0.4919 0.1472 0.0129 0.046 Uiso 1 1 calc R U . . .
H14B H 0.5259 0.1856 0.1126 0.046 Uiso 1 1 calc R U . . .
H14C H 0.4535 0.2647 0.0617 0.046 Uiso 1 1 calc R U . . .
C15 C 0.1692(3) -0.2195(2) 0.2303(3) 0.0231(7) Uani 1 1 d . . . . .
H15 H 0.1011 -0.1732 0.2301 0.028 Uiso 1 1 calc R U . . .
C16 C 0.2010(3) -0.2952(2) 0.1324(3) 0.0315(8) Uani 1 1 d . . . . .
H16A H 0.2295 -0.2536 0.0653 0.047 Uiso 1 1 calc R U . . .
H16B H 0.1319 -0.3334 0.1349 0.047 Uiso 1 1 calc R U . . .
H16C H 0.2619 -0.3470 0.1349 0.047 Uiso 1 1 calc R U . . .
C17 C 0.1309(3) -0.2831(2) 0.3369(3) 0.0299(8) Uani 1 1 d . . . . .
H17A H 0.0587 -0.3194 0.3455 0.045 Uiso 1 1 calc R U . . .
H17B H 0.1175 -0.2342 0.3977 0.045 Uiso 1 1 calc R U . . .
H17C H 0.1920 -0.3364 0.3353 0.045 Uiso 1 1 calc R U . . .
C18 C -0.1335(2) 0.2343(2) 0.3347(2) 0.0171(6) Uani 1 1 d . . . . .
C19 C -0.2486(2) 0.2078(2) 0.3949(2) 0.0197(6) Uani 1 1 d . . . . .
C20 C -0.3214(3) 0.2866(2) 0.4619(3) 0.0256(7) Uani 1 1 d . . . . .
H20 H -0.3995 0.2702 0.5035 0.031 Uiso 1 1 calc R U . . .
C21 C -0.2834(3) 0.3869(2) 0.4694(3) 0.0279(8) Uani 1 1 d . . . . .
H21 H -0.3355 0.4398 0.5135 0.033 Uiso 1 1 calc R U . . .
C22 C -0.1693(3) 0.4102(2) 0.4127(3) 0.0294(8) Uani 1 1 d . . . . .
H22 H -0.1427 0.4790 0.4198 0.035 Uiso 1 1 calc R U . . .
C23 C -0.0913(3) 0.3346(2) 0.3446(3) 0.0250(7) Uani 1 1 d . . . . .
C24 C -0.2943(3) 0.0986(2) 0.3896(3) 0.0251(7) Uani 1 1 d . . . . .
H24 H -0.2280 0.0527 0.3421 0.030 Uiso 1 1 calc R U . . .
C25 C -0.3402(3) 0.0453(3) 0.5011(3) 0.0280(7) Uani 1 1 d . . . . .
H25A H -0.3598 -0.0286 0.4932 0.042 Uiso 1 1 calc R U . . .
H25B H -0.4100 0.0850 0.5474 0.042 Uiso 1 1 calc R U . . .
H25C H -0.2803 0.0455 0.5341 0.042 Uiso 1 1 calc R U . . .
C26 C -0.3892(3) 0.1027(3) 0.3392(3) 0.0429(9) Uani 1 1 d . . . . .
H26A H -0.3591 0.1366 0.2677 0.064 Uiso 1 1 calc R U . . .
H26B H -0.4571 0.1444 0.3860 0.064 Uiso 1 1 calc R U . . .
H26C H -0.4120 0.0299 0.3316 0.064 Uiso 1 1 calc R U . . .
C27 C 0.0347(3) 0.3626(3) 0.2896(3) 0.0404(10) Uani 1 1 d . . . . .
H27 H 0.0796 0.2964 0.2547 0.049 Uiso 1 1 calc R U . . .
C28 C 0.0864(3) 0.4021(3) 0.3715(4) 0.0445(10) Uani 1 1 d . . . . .
H28A H 0.1700 0.4123 0.3350 0.067 Uiso 1 1 calc R U . . .
H28B H 0.0744 0.3492 0.4295 0.067 Uiso 1 1 calc R U . . .
H28C H 0.0478 0.4703 0.4024 0.067 Uiso 1 1 calc R U . . .
C29 C 0.0489(5) 0.4484(4) 0.2000(4) 0.0733(15) Uani 1 1 d . . . . .
H29A H 0.1315 0.4644 0.1656 0.110 Uiso 1 1 calc R U . . .
H29B H 0.0045 0.5138 0.2323 0.110 Uiso 1 1 calc R U . . .
H29C H 0.0198 0.4212 0.1455 0.110 Uiso 1 1 calc R U . . .
C30 C -0.1440(2) -0.1580(2) 0.3566(2) 0.0174(6) Uani 1 1 d . . . . .
C31 C -0.2170(3) -0.2341(2) 0.4225(3) 0.0223(6) Uani 1 1 d . . . . .
H31 H -0.2241 -0.2411 0.4963 0.027 Uiso 1 1 calc R U . . .
C32 C -0.2787(3) -0.2990(2) 0.3804(3) 0.0266(7) Uani 1 1 d . . . . .
H32 H -0.3282 -0.3504 0.4257 0.032 Uiso 1 1 calc R U . . .
C33 C -0.2695(3) -0.2902(2) 0.2726(3) 0.0297(8) Uani 1 1 d . . . . .
H33 H -0.3126 -0.3350 0.2442 0.036 Uiso 1 1 calc R U . . .
C34 C -0.1968(3) -0.2154(2) 0.2073(3) 0.0267(7) Uani 1 1 d . . . . .
H34 H -0.1891 -0.2093 0.1333 0.032 Uiso 1 1 calc R U . . .
C35 C -0.1351(3) -0.1495(2) 0.2488(3) 0.0225(7) Uani 1 1 d . . . . .
H35 H -0.0862 -0.0978 0.2033 0.027 Uiso 1 1 calc R U . . .
C36 C 0.4654(4) 0.5021(3) 0.2200(3) 0.0441(10) Uani 1 1 d D . . . .
H36 H 0.3839 0.5134 0.2557 0.053 Uiso 0.826(3) 1 calc R U P D 1
C37 C 0.5200(3) 0.5474(3) 0.1204(3) 0.0393(9) Uani 1 1 d . . . . .
H37 H 0.4764 0.5899 0.0870 0.047 Uiso 1 1 calc R U . . .
C38 C 0.6379(4) 0.5310(3) 0.0692(3) 0.0444(10) Uani 1 1 d D . . . .
H38 H 0.6763 0.5623 0.0003 0.053 Uiso 0.918(3) 1 calc R U P C 1
C39 C 0.7005(4) 0.4689(3) 0.1179(3) 0.0472(11) Uani 1 1 d D . . . .
H39 H 0.7819 0.4568 0.0819 0.057 Uiso 0.859(3) 1 calc R U P B 1
C40 C 0.6463(4) 0.4244(3) 0.2183(3) 0.0479(11) Uani 1 1 d . . . . .
H40 H 0.6899 0.3831 0.2525 0.058 Uiso 1 1 calc R U . . .
C41 C 0.5285(4) 0.4404(3) 0.2682(3) 0.0427(10) Uani 1 1 d D . . . .
H41 H 0.4900 0.4086 0.3368 0.051 Uiso 0.398(3) 1 calc R U P A 1

loop_
_atom_site_aniso_label
_atom_site_aniso_U_11
_atom_site_aniso_U_22
_atom_site_aniso_U_33
_atom_site_aniso_U_23
_atom_site_aniso_U_13
_atom_site_aniso_U_12
Zn1 0.01713(17) 0.01544(15) 0.01213(18) 0.00237(11) -0.00593(13) -0.00019(12)
F1 0.054(2) 0.0397(18) 0.031(2) 0.0124(15) -0.0017(17) 0.0099(17)
N1 0.0159(12) 0.0160(10) 0.0131(12) 0.0004(9) -0.0052(10) 0.0010(9)
N2 0.0161(12) 0.0147(10) 0.0115(12) 0.0014(9) -0.0039(10) -0.0001(9)
N3 0.0195(12) 0.0183(11) 0.0121(12) 0.0019(9) -0.0069(10) -0.0020(9)
N4 0.0163(12) 0.0183(11) 0.0141(13) 0.0031(9) -0.0069(10) -0.0023(9)
N5 0.0182(13) 0.0155(10) 0.0152(13) 0.0032(9) -0.0071(11) -0.0055(9)
C1 0.0179(14) 0.0144(12) 0.0148(15) 0.0020(10) -0.0066(12) -0.0025(11)
C2 0.0176(14) 0.0222(13) 0.0115(14) 0.0019(11) -0.0069(12) -0.0011(11)
C3 0.0154(14) 0.0166(12) 0.0143(15) 0.0047(10) -0.0046(12) -0.0035(11)
C4 0.0214(15) 0.0247(14) 0.0176(16) -0.0031(12) -0.0060(13) 0.0042(12)
C5 0.0253(16) 0.0250(14) 0.0222(17) 0.0042(12) -0.0105(14) 0.0055(13)
C6 0.0143(14) 0.0209(13) 0.0116(14) 0.0000(10) -0.0049(11) 0.0012(11)
C7 0.0229(15) 0.0191(13) 0.0157(15) -0.0009(11) -0.0068(13) 0.0027(12)
C8 0.0269(16) 0.0214(14) 0.0181(16) -0.0008(11) -0.0087(13) 0.0066(13)
C9 0.0212(16) 0.0302(15) 0.0177(16) -0.0021(12) -0.0077(13) 0.0083(13)
C10 0.0180(15) 0.0306(15) 0.0142(16) -0.0023(12) -0.0053(12) -0.0001(12)
C11 0.0195(15) 0.0200(13) 0.0101(14) 0.0013(11) -0.0026(12) 0.0009(11)
C12 0.0204(15) 0.0214(13) 0.0207(17) 0.0010(11) -0.0078(13) -0.0017(12)
C13 0.0314(18) 0.0234(15) 0.030(2) -0.0035(13) -0.0025(15) -0.0001(14)
C14 0.0296(18) 0.0317(16) 0.0261(19) 0.0011(14) -0.0044(15) -0.0061(14)
C15 0.0248(16) 0.0172(13) 0.0282(18) 0.0041(12) -0.0108(14) 0.0018(12)
C16 0.039(2) 0.0267(15) 0.034(2) -0.0008(14) -0.0199(17) -0.0020(14)
C17 0.0302(18) 0.0242(15) 0.032(2) 0.0083(13) -0.0067(15) -0.0007(13)
C18 0.0194(15) 0.0184(13) 0.0133(15) 0.0018(11) -0.0058(12) 0.0028(11)
C19 0.0167(14) 0.0267(14) 0.0159(16) 0.0004(12) -0.0061(12) 0.0003(12)
C20 0.0194(15) 0.0350(17) 0.0202(17) -0.0010(13) -0.0053(13) 0.0073(13)
C21 0.0309(18) 0.0289(16) 0.0218(17) -0.0044(13) -0.0078(15) 0.0116(14)
C22 0.0353(19) 0.0179(14) 0.0307(19) -0.0033(13) -0.0065(16) 0.0037(13)
C23 0.0253(16) 0.0185(13) 0.0255(18) 0.0008(12) -0.0025(14) 0.0018(12)
C24 0.0186(15) 0.0336(16) 0.0204(17) -0.0020(13) -0.0033(13) -0.0041(13)
C25 0.0254(17) 0.0304(16) 0.0244(19) 0.0023(13) -0.0041(14) -0.0026(13)
C26 0.039(2) 0.064(2) 0.031(2) 0.0095(18) -0.0178(18) -0.0235(19)
C27 0.035(2) 0.0224(15) 0.046(2) -0.0126(15) 0.0089(17) -0.0115(14)
C28 0.0282(19) 0.0313(18) 0.066(3) -0.0092(18) -0.0071(19) -0.0008(15)
C29 0.088(4) 0.078(3) 0.038(3) 0.005(2) 0.001(3) -0.054(3)
C30 0.0201(15) 0.0157(12) 0.0189(16) 0.0003(11) -0.0101(13) -0.0005(11)
C31 0.0267(16) 0.0236(14) 0.0182(16) 0.0040(12) -0.0094(14) -0.0071(12)
C32 0.0324(18) 0.0226(14) 0.0290(19) 0.0056(13) -0.0150(15) -0.0117(13)
C33 0.0374(19) 0.0258(15) 0.035(2) -0.0014(14) -0.0227(17) -0.0070(14)
C34 0.0350(19) 0.0268(15) 0.0237(18) 0.0023(13) -0.0167(15) -0.0070(14)
C35 0.0271(16) 0.0229(14) 0.0198(17) 0.0048(12) -0.0109(14) -0.0048(12)
C36 0.055(3) 0.0319(18) 0.045(3) 0.0007(17) -0.017(2) 0.0025(18)
C37 0.048(2) 0.0394(19) 0.035(2) -0.0019(16) -0.0211(19) 0.0135(18)
C38 0.055(2) 0.049(2) 0.025(2) -0.0006(16) -0.0111(18) 0.020(2)
C39 0.047(2) 0.058(2) 0.037(2) -0.0097(19) -0.018(2) 0.024(2)
C40 0.071(3) 0.041(2) 0.035(2) -0.0072(17) -0.026(2) 0.028(2)
C41 0.066(3) 0.0264(17) 0.033(2) -0.0025(15) -0.016(2) 0.0060(18)

loop_
_atom_type_symbol
_atom_type_description
_atom_type_scat_dispersion_real
_atom_type_scat_dispersion_imag
_atom_type_scat_source
C C 0.0033 0.0016 'International Tables Vol C Tables 4.2.6.8 and 6.1.1.4'
H H 0.0000 0.0000 'International Tables Vol C Tables 4.2.6.8 and 6.1.1.4'
N N 0.0061 0.0033 'International Tables Vol C Tables 4.2.6.8 and 6.1.1.4'
F F 0.0171 0.0103 'International Tables Vol C Tables 4.2.6.8 and 6.1.1.4'
Zn Zn 0.2839 1.4301 'International Tables Vol C Tables 4.2.6.8 and 6.1.1.4'

loop_
_geom_angle_atom_site_label_1
_geom_angle_atom_site_label_2
_geom_angle_atom_site_label_3
_geom_angle
_geom_angle_site_symmetry_1
_geom_angle_site_symmetry_3
N1 Zn1 N2 99.01(9) . .
N1 Zn1 N5 122.82(9) . 2_556
N2 Zn1 N5 123.27(9) . 2_556
N1 Zn1 N3 117.45(9) . .
N2 Zn1 N3 117.36(9) . .
N5 Zn1 N3 77.75(10) 2_556 .
C1 N1 C6 120.3(2) . .
C1 N1 Zn1 117.89(17) . .
C6 N1 Zn1 121.77(17) . .
C3 N2 C18 120.4(2) . .
C3 N2 Zn1 117.26(16) . .
C18 N2 Zn1 122.24(17) . .
N4 N3 C30 113.4(2) . .
N4 N3 Zn1 114.81(18) . .
C30 N3 Zn1 131.79(18) . .
N5 N4 N3 117.0(2) . .
N4 N5 N5 116.5(3) . 2_556
N4 N5 Zn1 129.54(18) . 2_556
N5 N5 Zn1 114.0(2) 2_556 2_556
N1 C1 C2 123.9(2) . .
N1 C1 C4 120.1(2) . .
C2 C1 C4 116.0(2) . .
C3 C2 C1 129.1(3) . .
N2 C3 C2 124.8(2) . .
N2 C3 C5 120.0(2) . .
C2 C3 C5 115.1(2) . .
C11 C6 C7 121.7(2) . .
C11 C6 N1 119.7(2) . .
C7 C6 N1 118.4(3) . .
C8 C7 C6 116.9(3) . .
C8 C7 C15 120.6(2) . .
C6 C7 C15 122.4(2) . .
C9 C8 C7 122.3(3) . .
C8 C9 C10 119.8(3) . .
C9 C10 C11 120.8(3) . .
C10 C11 C6 118.4(2) . .
C10 C11 C12 118.9(3) . .
C6 C11 C12 122.6(2) . .
C14 C12 C11 113.8(2) . .
C14 C12 C13 109.8(3) . .
C11 C12 C13 108.6(2) . .
C7 C15 C17 112.9(3) . .
C7 C15 C16 110.6(3) . .
C17 C15 C16 110.7(2) . .
C23 C18 C19 121.3(2) . .
C23 C18 N2 118.9(3) . .
C19 C18 N2 119.7(2) . .
C20 C19 C18 117.7(3) . .
C20 C19 C24 120.0(3) . .
C18 C19 C24 122.3(2) . .
C21 C20 C19 121.9(3) . .
C20 C21 C22 119.5(3) . .
C21 C22 C23 121.5(3) . .
C18 C23 C22 117.9(3) . .
C18 C23 C27 123.0(2) . .
C22 C23 C27 119.0(3) . .
C19 C24 C25 111.9(3) . .
C19 C24 C26 111.9(3) . .
C25 C24 C26 109.9(3) . .
C23 C27 C28 111.3(3) . .
C23 C27 C29 111.4(3) . .
C28 C27 C29 109.7(3) . .
C35 C30 C31 118.8(3) . .
C35 C30 N3 117.3(3) . .
C31 C30 N3 123.9(3) . .
C32 C31 C30 120.0(3) . .
C31 C32 C33 121.0(3) . .
C34 C33 C32 119.0(3) . .
C35 C34 C33 120.5(3) . .
C34 C35 C30 120.6(3) . .
F1C C36 C37 123.9(7) . .
F1C C36 C41 115.5(7) . .
C37 C36 C41 120.2(4) . .
C36 C37 C38 119.6(3) . .
F1B C38 C37 118.9(15) . .
F1B C38 C39 121.2(15) . .
C37 C38 C39 119.9(4) . .
C40 C39 C38 120.6(4) . .
C40 C39 F1A 127.0(11) . .
C38 C39 F1A 110.1(10) . .
C41 C40 C39 119.1(3) . .
C40 C41 C36 120.6(4) . .
C40 C41 F1 124.5(3) . .
C36 C41 F1 114.9(4) . .

loop_
_geom_bond_atom_site_label_1
_geom_bond_atom_site_label_2
_geom_bond_distance
_geom_bond_site_symmetry_2
Zn1 N1 1.960(2) .
Zn1 N2 1.961(2) .
Zn1 N5 1.975(2) 2_556
Zn1 N3 2.043(2) .
F1 C41 1.386(5) .
F1A C39 1.40(2) .
F1B C38 1.32(3) .
F1C C36 1.135(12) .
N1 C1 1.325(3) .
N1 C6 1.450(3) .
N2 C3 1.320(3) .
N2 C18 1.449(3) .
N3 N4 1.312(3) .
N3 C30 1.420(4) .
N4 N5 1.302(3) .
N5 N5 1.398(5) 2_556
N5 Zn1 1.975(2) 2_556
C1 C2 1.415(3) .
C1 C4 1.513(4) .
C2 C3 1.407(4) .
C3 C5 1.518(3) .
C6 C11 1.397(4) .
C6 C7 1.415(4) .
C7 C8 1.401(4) .
C7 C15 1.499(4) .
C8 C9 1.362(4) .
C9 C10 1.393(4) .
C10 C11 1.396(4) .
C11 C12 1.524(4) .
C12 C14 1.521(4) .
C12 C13 1.538(4) .
C15 C17 1.536(4) .
C15 C16 1.539(4) .
C18 C23 1.400(4) .
C18 C19 1.404(4) .
C19 C20 1.398(4) .
C19 C24 1.508(4) .
C20 C21 1.372(5) .
C21 C22 1.375(5) .
C22 C23 1.402(4) .
C23 C27 1.511(5) .
C24 C25 1.530(4) .
C24 C26 1.532(5) .
C27 C28 1.529(6) .
C27 C29 1.554(6) .
C30 C35 1.391(4) .
C30 C31 1.398(4) .
C31 C32 1.378(4) .
C32 C33 1.390(5) .
C33 C34 1.382(5) .
C34 C35 1.381(4) .
C36 C37 1.372(5) .
C36 C41 1.376(5) .
C37 C38 1.373(5) .
C38 C39 1.379(5) .
C39 C40 1.376(6) .
C40 C41 1.369(6) .
